data_1508071
loop_
_publ_author_name
'Thomson, Robert K.'
'Cantat, Thibault'
'Scott, Brian L.'
'Morris, David E.'
'Batista, Enrique R.'
'Kiplinger, Jaqueline L.'

_publ_section_title
;
 Uranium azide photolysis results in C-H bond activation and provides
 evidence for a terminal uranium nitride.
;
_journal_issue 9
_journal_name_full 'Nature chemistry'
_journal_page_first 723
_journal_page_last 729
_journal_paper_doi 10.1038/nchem.705
_journal_volume 2
_journal_year 2010
_chemical_formula_sum 'C32 H40 N4 U'
_chemical_formula_weight 718.71
_chemical_name_systematic
; 
 ? 
;
_space_group_IT_number 62
_symmetry_cell_setting orthorhombic
_symmetry_space_group_name_Hall '-P 2ac 2n'
_symmetry_space_group_name_H-M 'P n m a'
_atom_sites_solution_hydrogens geom
_atom_sites_solution_primary direct
_atom_sites_solution_secondary difmap
_audit_creation_method SHELXL-97
_cell_angle_alpha 90.00
_cell_angle_beta 90.00
_cell_angle_gamma 90.00
_cell_formula_units_Z 4
_cell_length_a 17.482(4)
_cell_length_b 12.657(3)
_cell_length_c 12.915(3)
_cell_measurement_temperature 120(1)
_cell_volume 2857.7(12)
_computing_cell_refinement 'SAINT+, v. 7.06 (Bruker AXS, 2001)'
_computing_data_collection 'APEX II, v. 1.08 (Bruker AXS, 2003)'
_computing_data_reduction 'SAINT+, v. 7.06 (Bruker AXS, 2001)'
_computing_molecular_graphics 'SHELXTL, v. 6.10, (Bruker AXS, 2000)'
_computing_publication_material 'SHELXTL, v. 6.10, (Bruker AXS, 2000)'
_computing_structure_refinement 'SHELXL-97 (Sheldrick, 1997)'
_computing_structure_solution 'SHELXS-97 (Sheldrick, 1990)'
_diffrn_ambient_temperature 120(1)
_diffrn_measured_fraction_theta_full 0.999
_diffrn_measured_fraction_theta_max 0.956
_diffrn_measurement_device_type 'Bruker D8 with APEXII CCD'
_diffrn_measurement_method '\w scans'
_diffrn_radiation_monochromator graphite
_diffrn_radiation_source 'fine-focus sealed tube'
_diffrn_radiation_type MoK\a
_diffrn_radiation_wavelength 0.71073
_diffrn_reflns_av_R_equivalents 0.0843
_diffrn_reflns_av_sigmaI/netI 0.0630
_diffrn_reflns_limit_h_max 22
_diffrn_reflns_limit_h_min -22
_diffrn_reflns_limit_k_max 16
_diffrn_reflns_limit_k_min -16
_diffrn_reflns_limit_l_max 16
_diffrn_reflns_limit_l_min -17
_diffrn_reflns_number 24739
_diffrn_reflns_theta_full 25.00
_diffrn_reflns_theta_max 28.27
_diffrn_reflns_theta_min 1.96
_diffrn_standards_decay_% 0
_diffrn_standards_interval_count 0
_diffrn_standards_interval_time 0
_diffrn_standards_number 0
_exptl_absorpt_coefficient_mu 5.707
_exptl_absorpt_correction_T_max 0.7258
_exptl_absorpt_correction_T_min 0.4265
_exptl_absorpt_correction_type multi-scan
_exptl_absorpt_process_details 'SADABS 2.03 (Sheldrick, 2001)'
_exptl_crystal_colour 'dark red'
_exptl_crystal_density_diffrn 1.671
_exptl_crystal_density_method 'not measured'
_exptl_crystal_description 'multifaceted block'
_exptl_crystal_F_000 1408
_exptl_crystal_size_max 0.18
_exptl_crystal_size_mid 0.12
_exptl_crystal_size_min 0.06
_refine_diff_density_max 2.338
_refine_diff_density_min -2.096
_refine_diff_density_rms 0.256
_refine_ls_extinction_method none
_refine_ls_goodness_of_fit_ref 2.211
_refine_ls_hydrogen_treatment constr
_refine_ls_matrix_type full
_refine_ls_number_parameters 182
_refine_ls_number_reflns 3534
_refine_ls_number_restraints 60
_refine_ls_restrained_S_all 2.198
_refine_ls_R_factor_all 0.0736
_refine_ls_R_factor_gt 0.0568
_refine_ls_shift/su_max 0.000
_refine_ls_shift/su_mean 0.000
_refine_ls_structure_factor_coef Fsqd
_refine_ls_weighting_details 'calc w=1/[\s^2^(Fo^2^)+(0.0309P)^2^+0.0000P] where P=(Fo^2^+2Fc^2^)/3'
_refine_ls_weighting_scheme calc
_refine_ls_wR_factor_gt 0.1599
_refine_ls_wR_factor_ref 0.1625
_reflns_number_gt 2834
_reflns_number_total 3534
_reflns_threshold_expression >2sigma(I)
_cod_data_source_file nchem.705-s2.cif
_cod_data_source_block apx762a
_cod_original_cell_volume 2857.6(12)
_cod_original_sg_symbol_H-M 'P nma'
_cod_database_code 1508071

loop_
_symmetry_equiv_pos_as_xyz
'x, y, z'
'-x+1/2, -y, z+1/2'
'-x, y+1/2, -z'
'x+1/2, -y+1/2, -z+1/2'
'-x, -y, -z'
'x-1/2, y, -z-1/2'
'x, -y-1/2, z'
'-x-1/2, y-1/2, z-1/2'

loop_
_atom_site_label
_atom_site_type_symbol
_atom_site_fract_x
_atom_site_fract_y
_atom_site_fract_z
_atom_site_U_iso_or_equiv
_atom_site_adp_type
_atom_site_occupancy
_atom_site_symmetry_multiplicity
_atom_site_calc_flag
_atom_site_refinement_flags
U1 U 0.18667(3) 0.2500 0.44947(3) 0.01460(18) Uani 1 2 d S
N1 N 0.2464(10) 0.3549(13) 0.3298(12) 0.022(4) Uani 0.50 1 d PU
N2 N 0.3050(9) 0.3736(11) 0.2845(11) 0.020(3) Uani 0.50 1 d PU
N3 N 0.3569(10) 0.3912(13) 0.2384(13) 0.029(4) Uani 0.50 1 d PU
N4 N 0.2702(2) 0.2788(3) 0.5868(3) 0.014(3) Uani 0.50 1 d P
C1 C 0.1116(2) 0.4356(3) 0.4484(3) 0.022(2) Uani 0.50 1 d PR
C2 C 0.0648(2) 0.3762(3) 0.3798(3) 0.022(4) Uani 0.50 1 d PR
C3 C 0.0241(2) 0.3004(3) 0.4393(3) 0.029(5) Uani 0.50 1 d PR
C4 C 0.0457(2) 0.3130(3) 0.5446(3) 0.022(2) Uani 0.50 1 d PR
C5 C 0.0997(2) 0.3965(3) 0.5502(3) 0.022(2) Uani 0.50 1 d PRU
C6 C 0.1645(2) 0.5247(3) 0.4183(3) 0.059(5) Uani 0.50 1 d PR
C7 C 0.0594(2) 0.3910(3) 0.2641(3) 0.059(5) Uani 0.50 1 d PR
C8 C -0.0322(2) 0.2205(3) 0.3979(3) 0.035(6) Uani 0.50 1 d PR
C9 C 0.0164(2) 0.2498(3) 0.6347(3) 0.030(3) Uani 1 2 d SR
C10 C 0.1379(2) 0.4367(3) 0.6473(3) 0.059(5) Uani 0.50 1 d PR
C11 C 0.1545(2) 0.0720(3) 0.3208(3) 0.028(3) Uani 0.50 1 d PR
C12 C 0.1659(2) 0.0304(3) 0.4217(3) 0.028(3) Uani 0.50 1 d PR
C13 C 0.2438(2) 0.0460(3) 0.4488(3) 0.028(3) Uani 0.50 1 d PR
C14 C 0.2805(2) 0.0974(3) 0.3647(3) 0.023(4) Uani 0.50 1 d PR
C15 C 0.2254(2) 0.1135(3) 0.2856(3) 0.021(4) Uani 0.50 1 d PRU
C16 C 0.0801(2) 0.0723(3) 0.2614(3) 0.023(3) Uani 0.50 1 d PR
H16A H 0.0878 0.1051 0.1952 0.035 Uiso 0.50 1 calc PR
H16B H 0.0423 0.1110 0.2996 0.035 Uiso 0.50 1 calc PR
H16C H 0.0630 0.0009 0.2517 0.035 Uiso 0.50 1 calc PR
C17 C 0.1057(2) -0.0215(3) 0.4884(3) 0.023(3) Uani 0.50 1 d PR
H17A H 0.1269 -0.0370 0.5553 0.035 Uiso 0.50 1 calc PR
H17B H 0.0891 -0.0859 0.4563 0.035 Uiso 0.50 1 calc PR
H17C H 0.0630 0.0254 0.4962 0.035 Uiso 0.50 1 calc PR
C18 C 0.2810(2) 0.0137(3) 0.5495(3) 0.025(4) Uani 0.50 1 d PR
H18A H 0.2437 -0.0195 0.5932 0.038 Uiso 0.50 1 calc PR
H18B H 0.3011 0.0751 0.5835 0.038 Uiso 0.50 1 calc PR
H18C H 0.3218 -0.0350 0.5356 0.038 Uiso 0.50 1 calc PR
C19 C 0.3637(2) 0.1293(3) 0.3602(3) 0.025(4) Uani 0.50 1 d PRU
H19A H 0.3740 0.1626 0.2949 0.037 Uiso 0.50 1 calc PR
H19B H 0.3953 0.0677 0.3674 0.037 Uiso 0.50 1 calc PR
H19C H 0.3746 0.1778 0.4153 0.037 Uiso 0.50 1 calc PR
C20 C 0.2395(2) 0.1655(3) 0.1821(3) 0.023(3) Uani 0.50 1 d PR
H20A H 0.2922 0.1865 0.1775 0.035 Uiso 0.50 1 calc PR
H20B H 0.2073 0.2265 0.1756 0.035 Uiso 0.50 1 calc PR
H20C H 0.2281 0.1164 0.1276 0.035 Uiso 0.50 1 calc PR
C21 C 0.3470(4) 0.3195(6) 0.5758(4) 0.027(5) Uani 0.50 1 d PG
C22 C 0.3588(5) 0.4074(8) 0.5134(6) 0.030(5) Uani 0.50 1 d PG
H22 H 0.3171 0.4451 0.4879 0.035 Uiso 0.50 1 calc PR
C23 C 0.4327(6) 0.4391(8) 0.4890(7) 0.044(6) Uani 0.50 1 d PG
H23 H 0.4406 0.4979 0.4472 0.053 Uiso 0.50 1 calc PR
C24 C 0.4949(5) 0.3828(9) 0.5271(7) 0.037(3) Uani 0.50 1 d PG
H24 H 0.5444 0.4040 0.5108 0.044 Uiso 0.50 1 calc PR
C25 C 0.4832(4) 0.2949(9) 0.5895(7) 0.037(3) Uani 0.50 1 d PGU
H25 H 0.5248 0.2572 0.6150 0.044 Uiso 0.50 1 calc PR
C26 C 0.4092(4) 0.2632(6) 0.6139(5) 0.037(3) Uani 0.50 1 d PG
H26 H 0.4013 0.2044 0.6557 0.044 Uiso 0.50 1 calc PR
C27 C 0.2468(3) 0.2499(6) 0.6879(4) 0.023(3) Uani 1 2 d SGU
C28 C 0.2769(4) 0.2991(5) 0.7749(4) 0.024(4) Uani 0.50 1 d PG
H28 H 0.3157 0.3487 0.7677 0.029 Uiso 0.50 1 calc PR
C29 C 0.2491(5) 0.2742(7) 0.8727(4) 0.022(5) Uani 0.50 1 d PGU
H29 H 0.2692 0.3073 0.9309 0.026 Uiso 0.50 1 calc PR
C30 C 0.1912(5) 0.1998(7) 0.8836(6) 0.030(5) Uani 0.50 1 d PG
H30 H 0.1726 0.1831 0.9490 0.035 Uiso 0.50 1 calc PR
C31 C 0.1610(4) 0.1502(7) 0.7966(6) 0.026(5) Uani 0.50 1 d PG
H31 H 0.1223 0.1005 0.8038 0.032 Uiso 0.50 1 calc PR
C32 C 0.1889(4) 0.1751(7) 0.6987(6) 0.024(4) Uani 0.50 1 d PG
H32 H 0.1688 0.1419 0.6405 0.028 Uiso 0.50 1 calc PR

loop_
_atom_site_aniso_label
_atom_site_aniso_U_11
_atom_site_aniso_U_22
_atom_site_aniso_U_33
_atom_site_aniso_U_23
_atom_site_aniso_U_13
_atom_site_aniso_U_12
U1 0.0120(3) 0.0178(3) 0.0141(3) 0.000 -0.0006(2) 0.000
N1 0.020(7) 0.026(7) 0.020(7) -0.007(6) 0.015(6) -0.006(6)
N2 0.029(8) 0.016(6) 0.015(6) 0.003(5) -0.012(6) 0.004(6)
N3 0.027(8) 0.027(7) 0.033(7) 0.004(6) 0.006(6) 0.004(6)
N4 0.015(8) 0.006(8) 0.021(7) -0.005(4) 0.003(6) 0.000(5)
C1 0.019(6) 0.024(5) 0.024(6) -0.005(4) -0.010(5) 0.003(4)
C2 0.026(11) 0.021(8) 0.019(9) 0.005(7) 0.001(8) -0.001(8)
C3 0.035(13) 0.026(9) 0.025(11) 0.009(8) 0.003(9) -0.013(9)
C4 0.019(6) 0.024(5) 0.024(6) -0.005(4) -0.010(5) 0.003(4)
C5 0.019(6) 0.024(5) 0.024(6) -0.005(4) -0.010(5) 0.003(4)
C6 0.069(12) 0.047(9) 0.062(10) 0.009(7) -0.039(9) -0.031(8)
C7 0.069(12) 0.047(9) 0.062(10) 0.009(7) -0.039(9) -0.031(8)
C8 0.054(14) 0.020(12) 0.033(10) 0.008(7) -0.035(10) -0.017(8)
C9 0.011(7) 0.044(8) 0.034(8) 0.000 0.006(6) 0.000
C10 0.069(12) 0.047(9) 0.062(10) 0.009(7) -0.039(9) -0.031(8)
C11 0.018(6) 0.014(5) 0.051(8) 0.004(5) 0.001(5) 0.006(4)
C12 0.018(6) 0.014(5) 0.051(8) 0.004(5) 0.001(5) 0.006(4)
C13 0.018(6) 0.014(5) 0.051(8) 0.004(5) 0.001(5) 0.006(4)
C14 0.008(10) 0.032(11) 0.029(11) 0.000(9) 0.004(8) 0.005(8)
C15 0.034(12) 0.020(9) 0.010(9) -0.006(7) -0.008(8) 0.005(8)
C16 0.020(7) 0.034(6) 0.017(5) -0.004(4) -0.009(4) -0.003(5)
C17 0.020(7) 0.034(6) 0.017(5) -0.004(4) -0.009(4) -0.003(5)
C18 0.018(11) 0.037(11) 0.021(10) 0.007(8) -0.002(8) 0.000(9)
C19 0.021(8) 0.025(7) 0.028(8) 0.003(6) 0.014(7) -0.006(6)
C20 0.020(7) 0.034(6) 0.017(5) -0.004(4) -0.009(4) -0.003(5)
C21 0.022(11) 0.024(10) 0.035(11) -0.003(8) -0.009(9) -0.001(8)
C22 0.039(14) 0.029(11) 0.020(10) 0.004(8) 0.003(9) 0.004(10)
C23 0.028(14) 0.061(15) 0.044(13) -0.011(11) 0.005(11) -0.027(12)
C24 0.034(6) 0.054(6) 0.023(5) -0.012(5) -0.005(4) -0.008(6)
C25 0.034(6) 0.054(6) 0.023(5) -0.012(5) -0.005(4) -0.008(6)
C26 0.034(6) 0.054(6) 0.023(5) -0.012(5) -0.005(4) -0.008(6)
C27 0.017(7) 0.024(6) 0.027(7) 0.000 -0.017(6) 0.000
C28 0.025(11) 0.023(9) 0.024(10) 0.000(8) 0.007(8) -0.005(8)
C29 0.024(10) 0.016(13) 0.026(9) -0.009(6) -0.018(7) 0.004(6)
C30 0.043(15) 0.025(9) 0.020(10) 0.009(8) 0.003(9) 0.005(10)
C31 0.017(10) 0.017(9) 0.045(13) -0.006(8) -0.007(9) 0.012(8)
C32 0.036(13) 0.015(8) 0.021(9) 0.002(7) 0.006(9) 0.007(8)

loop_
_atom_type_symbol
_atom_type_description
_atom_type_scat_dispersion_real
_atom_type_scat_dispersion_imag
_atom_type_scat_source
C C 0.0033 0.0016 'International Tables Vol C Tables 4.2.6.8 and 6.1.1.4'
H H 0.0000 0.0000 'International Tables Vol C Tables 4.2.6.8 and 6.1.1.4'
N N 0.0061 0.0033 'International Tables Vol C Tables 4.2.6.8 and 6.1.1.4'
U U -9.6767 9.6646 'International Tables Vol C Tables 4.2.6.8 and 6.1.1.4'

loop_
_geom_angle_atom_site_label_1
_geom_angle_atom_site_label_2
_geom_angle_atom_site_label_3
_geom_angle
N1 U1 N4 97.9(4)
N1 U1 C1 73.3(4)
N4 U1 C1 99.99(15)
N1 U1 C5 100.5(4)
N4 U1 C5 83.08(13)
C1 U1 C5 30.4
N1 U1 C14 82.4(4)
N4 U1 C14 92.24(14)
C1 U1 C14 153.98(17)
C5 U1 C14 174.80(17)
N1 U1 C13 112.0(4)
N4 U1 C13 85.52(13)
C1 U1 C13 171.92(18)
C5 U1 C13 146.77(17)
C14 U1 C13 29.8
N1 U1 C2 78.5(4)
N4 U1 C2 129.10(17)
C1 U1 C2 29.8
C5 U1 C2 49.00(8)
C14 U1 C2 136.16(15)
C13 U1 C2 143.38(16)
N1 U1 C15 74.9(4)
N4 U1 C15 121.25(17)
C1 U1 C15 130.48(15)
C5 U1 C15 155.48(17)
C14 U1 C15 29.5
C13 U1 C15 48.59(7)
C2 U1 C15 106.88(13)
N1 U1 C12 122.9(4)
N4 U1 C12 109.36(15)
C1 U1 C12 142.67(17)
C5 U1 C12 131.11(16)
C14 U1 C12 48.54(7)
C13 U1 C12 29.4
C2 U1 C12 114.90(14)
C15 U1 C12 48.07(7)
N1 U1 C11 98.9(4)
N4 U1 C11 133.72(18)
C1 U1 C11 126.12(15)
C5 U1 C11 134.76(16)
C14 U1 C11 48.26(7)
C13 U1 C11 48.20(7)
C2 U1 C11 96.48(12)
C15 U1 C11 29.0
C12 U1 C11 28.9
N1 U1 C4 121.3(4)
N4 U1 C4 99.74(14)
C1 U1 C4 48.71(8)
C5 U1 C4 29.3
C14 U1 C4 151.09(17)
C13 U1 C4 124.79(15)
C2 U1 C4 47.74(7)
C15 U1 C4 134.38(16)
C12 U1 C4 102.55(14)
C11 U1 C4 107.42(14)
N1 U1 C3 106.7(5)
N4 U1 C3 127.72(17)
C1 U1 C3 48.18(7)
C5 U1 C3 47.91(7)
C14 U1 C3 135.60(15)
C13 U1 C3 123.74(15)
C2 U1 C3 28.6
C15 U1 C3 109.55(13)
C12 U1 C3 94.83(13)
C11 U1 C3 87.38(12)
C4 U1 C3 28.4
N2 N1 U1 146.2(14)
N3 N2 N1 176.6(19)
C27 N4 C21 116.8(5)
C27 N4 U1 118.8(3)
C21 N4 U1 124.4(3)
C5 C1 C2 108.0
C5 C1 C6 126.0
C2 C1 C6 126.0
C5 C1 U1 76.23(9)
C2 C1 U1 79.73(9)
C6 C1 U1 110.74(9)
C3 C2 C1 108.0
C3 C2 C7 126.0
C1 C2 C7 126.0
C3 C2 U1 79.79(9)
C1 C2 U1 70.45(9)
C7 C2 U1 115.81(8)
C2 C3 C4 108.0
C2 C3 C8 126.0
C4 C3 C8 126.0
C2 C3 U1 71.57(8)
C4 C3 U1 73.88(8)
C8 C3 U1 120.34(8)
C5 C4 C3 108.0
C5 C4 C9 125.7
C3 C4 C9 126.3
C5 C4 U1 69.94(9)
C3 C4 U1 77.70(8)
C9 C4 U1 118.53(8)
C4 C5 C1 108.0
C4 C5 C10 126.0
C1 C5 C10 126.0
C4 C5 U1 80.79(9)
C1 C5 U1 73.40(9)
C10 C5 U1 112.29(9)
C15 C11 C12 108.0
C15 C11 C16 126.0
C12 C11 C16 126.0
C15 C11 U1 73.95(9)
C12 C11 U1 74.42(8)
C16 C11 U1 117.63(9)
C11 C12 C13 108.0
C11 C12 C17 126.0
C13 C12 C17 126.0
C11 C12 U1 76.64(8)
C13 C12 U1 73.03(9)
C17 C12 U1 116.41(9)
C14 C13 C12 108.0
C14 C13 C18 126.0
C12 C13 C18 126.0
C14 C13 U1 74.84(9)
C12 C13 U1 77.58(9)
C18 C13 U1 113.91(8)
C13 C14 C15 108.0
C13 C14 C19 126.0
C15 C14 C19 126.0
C13 C14 U1 75.40(9)
C15 C14 U1 77.37(8)
C19 C14 U1 113.61(9)
C11 C15 C14 108.0
C11 C15 C20 126.0
C14 C15 C20 126.0
C11 C15 U1 77.06(9)
C14 C15 U1 73.15(9)
C20 C15 U1 115.92(9)
C22 C21 C26 120.0
C22 C21 N4 118.7(3)
C26 C21 N4 120.7(4)
C23 C22 C21 120.0
C22 C23 C24 120.0
C25 C24 C23 120.0
C24 C25 C26 120.0
C25 C26 C21 120.0
C28 C27 C32 119.9
C28 C27 N4 121.4(3)
C32 C27 N4 118.5(3)
C27 C28 C29 120.1
C28 C29 C30 120.0
C31 C30 C29 120.0
C30 C31 C32 120.0
C31 C32 C27 120.0

loop_
_geom_bond_atom_site_label_1
_geom_bond_atom_site_label_2
_geom_bond_distance
U1 N1 2.289(15)
U1 N4 2.325(4)
U1 C1 2.691(4)
U1 C5 2.728(4)
U1 C14 2.761(4)
U1 C13 2.768(4)
U1 C2 2.810(4)
U1 C15 2.815(4)
U1 C12 2.826(4)
U1 C11 2.855(4)
U1 C4 2.866(4)
U1 C3 2.915(4)
N1 N2 1.20(2)
N2 N3 1.11(2)
N4 C27 1.416(7)
N4 C21 1.446(8)
C1 C5 1.4200
C1 C2 1.4200
C1 C6 1.5094
C2 C3 1.4200
C2 C7 1.5095
C3 C4 1.4200
C3 C8 1.5095
C4 C5 1.4200
C4 C9 1.5024
C5 C10 1.5095
C11 C15 1.4200
C11 C12 1.4200
C11 C16 1.5094
C12 C13 1.4200
C12 C17 1.5094
C13 C14 1.4200
C13 C18 1.5095
C14 C15 1.4200
C14 C19 1.5095
C15 C20 1.5095
C21 C22 1.3900
C21 C26 1.3900
C22 C23 1.3900
C23 C24 1.3900
C24 C25 1.3900
C25 C26 1.3900
C27 C28 1.3880
C27 C32 1.3930
C28 C29 1.3900
C29 C30 1.3900
C30 C31 1.3900
C31 C32 1.3900
